data_7130765
loop_
_publ_author_name
'Kumar, Rohit'
'Pahar, Sanjukta'
'Chatterjee, Joy'
'Dash, Soumya Ranjan'
'Gonnade, Rajesh G.'
'Vanka, Kumar'
'Sen, Sakya Singha'

_publ_section_title
;
 Luminescent magnesium complexes with intra- and inter-ligand charge
 transfer
;
_journal_name_full 'Chemical Communications'
_journal_paper_doi 10.1039/D2CC04142A
_journal_year 2022
_chemical_formula_moiety 'C34 H43 Cl2 Mg2 N4 O3'
_chemical_formula_sum 'C34 H43 Cl2 Mg2 N4 O3'
_chemical_formula_weight 675.24
_space_group_crystal_system monoclinic
_space_group_IT_number 9
_space_group_name_Hall 'C -2yc'
_space_group_name_H-M_alt 'C 1 c 1'
_atom_sites_solution_hydrogens geom
_audit_creation_method SHELXL-2014/7
_audit_update_record
;
2022-07-12 deposited with the CCDC.	2022-09-23 downloaded from the CCDC.
;
_cell_angle_alpha 90
_cell_angle_beta 105.719(3)
_cell_angle_gamma 90
_cell_formula_units_Z 4
_cell_length_a 8.8994(7)
_cell_length_b 24.393(3)
_cell_length_c 16.1873(14)
_cell_measurement_reflns_used 9625
_cell_measurement_temperature 100(2)
_cell_measurement_theta_max 29.98
_cell_measurement_theta_min 2.52
_cell_volume 3382.6(6)
_computing_cell_refinement 'SAINT (Bruker, 2016)'
_computing_data_collection 'APEX3 (Bruker, 2016)'
_computing_data_reduction 'SAINT (Bruker, 2016)'
_computing_molecular_graphics 'Bruker SHELXTL, Mercury 2020.20'
_computing_publication_material 'Bruker SHELXTL'
_computing_structure_refinement 'SHELXL-2018/3 (Sheldrick, 2018)'
_computing_structure_solution 'SHELXT 2014/5 (Sheldrick, 2014)'
_diffrn_ambient_temperature 100(2)
_diffrn_detector 'Photon II CPAD Area Detector'
_diffrn_detector_area_resol_mean 7.39
_diffrn_measured_fraction_theta_full 0.998
_diffrn_measured_fraction_theta_max 0.997
_diffrn_measurement_device '\k-geometry diffractometer'
_diffrn_measurement_device_type 'Bruker D8 VENTURE Kappa Duo PHOTON II CPAD'
_diffrn_measurement_method '\f and \w scans'
_diffrn_radiation_monochromator 'multilayer mirrors'
_diffrn_radiation_type MoK\a
_diffrn_radiation_wavelength 0.71073
_diffrn_reflns_av_R_equivalents 0.0590
_diffrn_reflns_av_unetI/netI 0.0353
_diffrn_reflns_Laue_measured_fraction_full 0.998
_diffrn_reflns_Laue_measured_fraction_max 0.997
_diffrn_reflns_limit_h_max 12
_diffrn_reflns_limit_h_min -12
_diffrn_reflns_limit_k_max 34
_diffrn_reflns_limit_k_min -34
_diffrn_reflns_limit_l_max 22
_diffrn_reflns_limit_l_min -22
_diffrn_reflns_number 81239
_diffrn_reflns_point_group_measured_fraction_full 0.998
_diffrn_reflns_point_group_measured_fraction_max 0.996
_diffrn_reflns_theta_full 25.242
_diffrn_reflns_theta_max 30.166
_diffrn_reflns_theta_min 3.122
_diffrn_source 'micro-focus sealed tube'
_diffrn_source_type 'Incoatech I\mS HB'
_exptl_absorpt_coefficient_mu 0.270
_exptl_absorpt_correction_T_max 0.0991
_exptl_absorpt_correction_T_min 0.0622
_exptl_absorpt_correction_type multi-scan
_exptl_absorpt_process_details 'SADABS (Bruker, 2016)'
_exptl_crystal_colour green
_exptl_crystal_density_diffrn 1.326
_exptl_crystal_description block
_exptl_crystal_F_000 1428
_exptl_crystal_size_max 0.320
_exptl_crystal_size_mid 0.210
_exptl_crystal_size_min 0.150
_refine_diff_density_max 0.587
_refine_diff_density_min -0.352
_refine_diff_density_rms 0.073
_refine_ls_abs_structure_details
;
 Flack x determined using 4053 quotients [(I+)-(I-)]/[(I+)+(I-)]
 (Parsons, Flack and Wagner, Acta Cryst. B69 (2013) 249-259).
;
_refine_ls_abs_structure_Flack 0.058(16)
_refine_ls_extinction_method none
_refine_ls_goodness_of_fit_ref 1.148
_refine_ls_hydrogen_treatment constr
_refine_ls_matrix_type full
_refine_ls_number_parameters 440
_refine_ls_number_reflns 10000
_refine_ls_number_restraints 22
_refine_ls_restrained_S_all 1.149
_refine_ls_R_factor_all 0.0611
_refine_ls_R_factor_gt 0.0552
_refine_ls_shift/su_max 0.000
_refine_ls_shift/su_mean 0.000
_refine_ls_structure_factor_coef Fsqd
_refine_ls_weighting_details 'w=1/[\s^2^(Fo^2^)+(0.0571P)^2^+6.9050P] where P=(Fo^2^+2Fc^2^)/3'
_refine_ls_weighting_scheme calc
_refine_ls_wR_factor_gt 0.1406
_refine_ls_wR_factor_ref 0.1452
_reflns_Friedel_coverage 0.995
_reflns_Friedel_fraction_full 0.998
_reflns_Friedel_fraction_max 0.995
_reflns_number_gt 9221
_reflns_number_total 10000
_reflns_threshold_expression 'I > 2\s(I)'
_cod_data_source_file d2cc04142a2.cif
_cod_data_source_block mo_Rk_PPyMgIPr_0ma
_cod_original_cell_volume 3382.6(5)
_cod_original_sg_symbol_H-M 'C c'
_cod_database_code 7130765
_shelx_shelxl_version_number 2014/7
_shelx_space_group_comment
;
The symmetry employed for this shelxl refinement is uniquely defined
by the following loop, which should always be used as a source of
symmetry information in preference to the above space-group names.
They are only intended as comments.
;
_shelx_estimated_absorpt_t_min 0.919
_shelx_estimated_absorpt_t_max 0.961

loop_
_space_group_symop_operation_xyz
'x, y, z'
'x, -y, z+1/2'
'x+1/2, y+1/2, z'
'x+1/2, -y+1/2, z+1/2'

loop_
_atom_site_label
_atom_site_type_symbol
_atom_site_fract_x
_atom_site_fract_y
_atom_site_fract_z
_atom_site_U_iso_or_equiv
_atom_site_adp_type
_atom_site_occupancy
_atom_site_site_symmetry_order
_atom_site_calc_flag
_atom_site_refinement_flags_posn
_atom_site_refinement_flags_adp
_atom_site_refinement_flags_occupancy
_atom_site_disorder_assembly
_atom_site_disorder_group
Cl1 Cl 0.37597(10) 0.58403(4) 0.41489(6) 0.02390(19) Uani 1 1 d . . . . .
Cl2 Cl 0.46185(11) 0.66638(4) 0.58831(6) 0.02444(19) Uani 1 1 d . . . . .
Mg1 Mg 0.48849(16) 0.67822(6) 0.44026(9) 0.0224(3) Uani 1 1 d . . . . .
Mg2 Mg 0.55035(16) 0.57250(6) 0.56249(9) 0.0226(3) Uani 1 1 d . . . . .
O1 O 0.7097(3) 0.62577(14) 0.5002(2) 0.0308(7) Uani 1 1 d D . . . .
O2 O 0.2702(4) 0.71451(12) 0.39930(19) 0.0254(6) Uani 1 1 d . . . . .
O3 O 0.3737(4) 0.53536(12) 0.60398(19) 0.0265(6) Uani 1 1 d . . . . .
N1 N 0.5302(5) 0.67977(16) 0.3139(2) 0.0288(7) Uani 1 1 d . . . . .
N2 N 0.6062(5) 0.75198(16) 0.4452(3) 0.0297(8) Uani 1 1 d . . . . .
N3 N 0.7180(5) 0.57156(16) 0.6883(3) 0.0299(8) Uani 1 1 d . . . . .
N4 N 0.6644(5) 0.49917(17) 0.5574(3) 0.0298(8) Uani 1 1 d . . . . .
C1 C 0.4989(6) 0.6398(2) 0.2518(3) 0.0317(9) Uani 1 1 d . . . . .
H1 H 0.4584 0.6057 0.2646 0.038 Uiso 1 1 calc R U . . .
C2 C 0.5232(6) 0.6466(2) 0.1729(3) 0.0371(10) Uani 1 1 d . . . . .
H2 H 0.5027 0.6176 0.1321 0.045 Uiso 1 1 calc R U . . .
C3 C 0.5786(6) 0.6969(2) 0.1532(3) 0.0390(11) Uani 1 1 d . . . . .
H3 H 0.5940 0.7031 0.0982 0.047 Uiso 1 1 calc R U . . .
C4 C 0.6106(6) 0.7371(2) 0.2140(3) 0.0325(9) Uani 1 1 d . . . . .
H4 H 0.6489 0.7715 0.2010 0.039 Uiso 1 1 calc R U . . .
C5 C 0.5874(5) 0.72835(19) 0.2961(3) 0.0284(8) Uani 1 1 d . . . . .
C6 C 0.6258(5) 0.76734(18) 0.3642(3) 0.0266(8) Uani 1 1 d . . . . .
C7 C 0.6848(6) 0.82104(19) 0.3703(3) 0.0323(9) Uani 1 1 d . . . . .
C8 C 0.7177(7) 0.8567(2) 0.3009(4) 0.0410(11) Uani 1 1 d . . . . .
H8A H 0.7990 0.8396 0.2791 0.062 Uiso 1 1 calc R U . . .
H8B H 0.7532 0.8929 0.3247 0.062 Uiso 1 1 calc R U . . .
H8C H 0.6222 0.8608 0.2539 0.062 Uiso 1 1 calc R U . . .
C9 C 0.7026(6) 0.83829(19) 0.4545(3) 0.0321(9) Uani 1 1 d . . . . .
H9 H 0.7416 0.8728 0.4782 0.038 Uiso 1 1 calc R U . . .
C10 C 0.6518(5) 0.79490(19) 0.4980(3) 0.0306(9) Uani 1 1 d . . . . .
C11 C 0.6464(7) 0.7940(2) 0.5892(3) 0.0373(11) Uani 1 1 d . . . . .
H11A H 0.5453 0.7796 0.5923 0.056 Uiso 1 1 calc R U . . .
H11B H 0.6602 0.8313 0.6125 0.056 Uiso 1 1 calc R U . . .
H11C H 0.7302 0.7705 0.6227 0.056 Uiso 1 1 calc R U . . .
C12 C 0.7493(6) 0.6119(2) 0.7503(3) 0.0337(10) Uani 1 1 d . . . . .
H12 H 0.6964 0.6460 0.7372 0.040 Uiso 1 1 calc R U . . .
C13 C 0.8514(6) 0.6056(2) 0.8288(3) 0.0391(11) Uani 1 1 d . . . . .
H13 H 0.8712 0.6347 0.8694 0.047 Uiso 1 1 calc R U . . .
C14 C 0.9262(6) 0.5553(3) 0.8480(3) 0.0399(11) Uani 1 1 d . . . . .
H14 H 0.9971 0.5492 0.9028 0.048 Uiso 1 1 calc R U . . .
C15 C 0.8974(5) 0.5147(2) 0.7880(3) 0.0320(9) Uani 1 1 d . . . . .
H15 H 0.9480 0.4803 0.8015 0.038 Uiso 1 1 calc R U . . .
C16 C 0.7938(5) 0.52287(19) 0.7061(3) 0.0290(9) Uani 1 1 d . . . . .
C17 C 0.7633(5) 0.48397(18) 0.6386(3) 0.0267(8) Uani 1 1 d . . . . .
C18 C 0.8152(6) 0.4296(2) 0.6327(3) 0.0329(9) Uani 1 1 d . . . . .
C19 C 0.9150(7) 0.3947(2) 0.7023(4) 0.0411(11) Uani 1 1 d . . . . .
H19A H 0.9328 0.3591 0.6784 0.062 Uiso 1 1 calc R U . . .
H19B H 0.8622 0.3891 0.7475 0.062 Uiso 1 1 calc R U . . .
H19C H 1.0154 0.4129 0.7265 0.062 Uiso 1 1 calc R U . . .
C20 C 0.7499(6) 0.41247(19) 0.5488(3) 0.0319(9) Uani 1 1 d . . . . .
H20 H 0.7646 0.3779 0.5253 0.038 Uiso 1 1 calc R U . . .
C21 C 0.6575(6) 0.45603(19) 0.5049(3) 0.0305(9) Uani 1 1 d . . . . .
C22 C 0.5638(6) 0.4564(2) 0.4138(3) 0.0377(11) Uani 1 1 d . . . . .
H22A H 0.6113 0.4816 0.3810 0.057 Uiso 1 1 calc R U . . .
H22B H 0.4572 0.4684 0.4103 0.057 Uiso 1 1 calc R U . . .
H22C H 0.5611 0.4194 0.3899 0.057 Uiso 1 1 calc R U . . .
C23 C 0.1884(7) 0.7211(3) 0.3102(4) 0.0493(15) Uani 1 1 d . . . . .
H23A H 0.1724 0.6852 0.2805 0.059 Uiso 1 1 calc R U . . .
H23B H 0.2472 0.7454 0.2811 0.059 Uiso 1 1 calc R U . . .
C24 C 0.0333(7) 0.7467(3) 0.3108(4) 0.0465(14) Uani 1 1 d . . . . .
H24A H -0.0103 0.7687 0.2584 0.056 Uiso 1 1 calc R U . . .
H24B H -0.0435 0.7184 0.3158 0.056 Uiso 1 1 calc R U . . .
C25 C 0.0771(7) 0.7825(2) 0.3895(4) 0.0452(13) Uani 1 1 d . . . . .
H25A H -0.0093 0.7844 0.4171 0.054 Uiso 1 1 calc R U . . .
H25B H 0.1020 0.8202 0.3744 0.054 Uiso 1 1 calc R U . . .
C26 C 0.2190(9) 0.7557(3) 0.4485(4) 0.061(2) Uani 1 1 d . . . . .
H26A H 0.3025 0.7831 0.4699 0.073 Uiso 1 1 calc R U . . .
H26B H 0.1920 0.7389 0.4983 0.073 Uiso 1 1 calc R U . . .
C27 C 0.3828(7) 0.5277(3) 0.6937(3) 0.0430(13) Uani 1 1 d . . . . .
H27A H 0.3977 0.5632 0.7244 0.052 Uiso 1 1 calc R U . . .
H27B H 0.4703 0.5030 0.7212 0.052 Uiso 1 1 calc R U . . .
C28 C 0.2288(7) 0.5024(2) 0.6942(4) 0.0406(12) Uani 1 1 d . . . . .
H28A H 0.1469 0.5306 0.6890 0.049 Uiso 1 1 calc R U . . .
H28B H 0.2376 0.4807 0.7470 0.049 Uiso 1 1 calc R U . . .
C29 C 0.1953(7) 0.4658(2) 0.6153(4) 0.0430(12) Uani 1 1 d . . . . .
H29A H 0.0817 0.4636 0.5879 0.052 Uiso 1 1 calc R U . . .
H29B H 0.2359 0.4284 0.6309 0.052 Uiso 1 1 calc R U . . .
C30 C 0.2788(9) 0.4927(3) 0.5553(4) 0.0528(16) Uani 1 1 d . . . . .
H30A H 0.3444 0.4656 0.5356 0.063 Uiso 1 1 calc R U . . .
H30B H 0.2022 0.5082 0.5045 0.063 Uiso 1 1 calc R U . . .
C31 C 0.835(2) 0.6511(9) 0.5685(12) 0.031(2) Uani 0.4 1 d D U P A 1
H31A H 0.8124 0.6480 0.6251 0.037 Uiso 0.4 1 calc R U P A 1
H31B H 0.8484 0.6903 0.5562 0.037 Uiso 0.4 1 calc R U P A 1
C32 C 0.9742(10) 0.6184(4) 0.5659(6) 0.0400(19) Uani 0.6 1 d D . P A 1
H32A H 1.0081 0.5958 0.6185 0.048 Uiso 0.6 1 calc R U P A 1
H32B H 1.0610 0.6432 0.5638 0.048 Uiso 0.6 1 calc R U P A 1
C33 C 0.9354(10) 0.5815(4) 0.4875(7) 0.043(2) Uani 0.6 1 d . . P A 1
H33 H 1.0023 0.5566 0.4695 0.052 Uiso 0.6 1 calc R U P A 1
C34 C 0.7860(17) 0.5922(5) 0.4498(8) 0.033(3) Uani 0.6 1 d . U P A 1
H34 H 0.7335 0.5789 0.3943 0.039 Uiso 0.6 1 calc R U P A 1
C31' C 0.8404(15) 0.6582(5) 0.5507(7) 0.031(2) Uani 0.6 1 d . . P A 2
H31' H 0.8461 0.6698 0.6075 0.037 Uiso 0.6 1 calc R U P A 2
C32' C 0.9458(17) 0.6699(6) 0.5145(9) 0.042(3) Uani 0.4 1 d . . P A 2
H32' H 1.0269 0.6963 0.5310 0.051 Uiso 0.4 1 calc R U P A 2
C33' C 0.9087(15) 0.6298(5) 0.4349(8) 0.035(3) Uani 0.4 1 d . . P A 2
H33' H 0.9704 0.6257 0.3957 0.042 Uiso 0.4 1 calc R U P A 2
C34' C 0.774(2) 0.6017(7) 0.4314(10) 0.023(3) Uani 0.4 1 d . U P A 2
H34' H 0.7294 0.5729 0.3931 0.027 Uiso 0.4 1 calc R U P A 2

loop_
_atom_site_aniso_label
_atom_site_aniso_U_11
_atom_site_aniso_U_22
_atom_site_aniso_U_33
_atom_site_aniso_U_23
_atom_site_aniso_U_13
_atom_site_aniso_U_12
Cl1 0.0277(4) 0.0208(4) 0.0222(4) 0.0001(3) 0.0050(3) -0.0008(3)
Cl2 0.0293(5) 0.0219(4) 0.0218(4) 0.0001(3) 0.0063(3) 0.0001(3)
Mg1 0.0244(6) 0.0214(6) 0.0222(6) -0.0008(5) 0.0073(5) -0.0016(5)
Mg2 0.0229(6) 0.0216(6) 0.0222(6) 0.0000(5) 0.0043(5) 0.0005(5)
O1 0.0219(14) 0.0348(16) 0.0362(16) -0.0094(13) 0.0087(13) -0.0018(13)
O2 0.0273(14) 0.0234(14) 0.0246(14) -0.0016(11) 0.0053(11) 0.0038(11)
O3 0.0319(15) 0.0227(14) 0.0245(14) -0.0001(11) 0.0070(12) -0.0038(12)
N1 0.0292(18) 0.0294(18) 0.0288(18) 0.0004(14) 0.0096(14) -0.0006(14)
N2 0.0294(18) 0.0278(18) 0.0319(19) 0.0005(15) 0.0084(15) -0.0043(14)
N3 0.0288(18) 0.0297(18) 0.0291(18) 0.0005(14) 0.0045(14) 0.0001(14)
N4 0.0282(18) 0.0286(19) 0.0323(19) 0.0002(15) 0.0078(15) 0.0050(14)
C1 0.030(2) 0.032(2) 0.033(2) -0.0010(17) 0.0078(18) -0.0022(17)
C2 0.035(2) 0.045(3) 0.032(2) -0.008(2) 0.0109(19) -0.003(2)
C3 0.037(2) 0.053(3) 0.030(2) 0.000(2) 0.0137(19) -0.003(2)
C4 0.031(2) 0.038(2) 0.030(2) 0.0012(18) 0.0116(18) -0.0037(18)
C5 0.0242(19) 0.030(2) 0.032(2) 0.0005(17) 0.0089(16) 0.0006(16)
C6 0.0230(18) 0.0249(19) 0.032(2) 0.0020(16) 0.0084(16) -0.0021(15)
C7 0.027(2) 0.028(2) 0.041(3) 0.0033(18) 0.0078(18) 0.0008(16)
C8 0.047(3) 0.031(2) 0.046(3) 0.006(2) 0.014(2) -0.003(2)
C9 0.030(2) 0.026(2) 0.039(2) -0.0010(17) 0.0055(18) -0.0026(16)
C10 0.032(2) 0.027(2) 0.032(2) -0.0031(16) 0.0061(17) -0.0023(17)
C11 0.045(3) 0.032(2) 0.036(3) -0.0061(18) 0.015(2) -0.009(2)
C12 0.032(2) 0.034(2) 0.035(2) -0.0016(18) 0.0103(19) 0.0034(18)
C13 0.030(2) 0.049(3) 0.036(3) -0.011(2) 0.0042(19) -0.004(2)
C14 0.034(2) 0.052(3) 0.030(2) -0.003(2) 0.0028(19) 0.003(2)
C15 0.025(2) 0.041(2) 0.029(2) 0.0011(18) 0.0036(16) 0.0046(18)
C16 0.0239(19) 0.031(2) 0.032(2) -0.0003(17) 0.0071(16) 0.0000(16)
C17 0.0238(19) 0.0255(19) 0.031(2) 0.0035(16) 0.0084(16) 0.0022(15)
C18 0.032(2) 0.028(2) 0.041(3) 0.0066(18) 0.0157(19) 0.0024(17)
C19 0.041(3) 0.034(3) 0.045(3) 0.007(2) 0.008(2) 0.004(2)
C20 0.032(2) 0.0231(19) 0.042(3) -0.0010(17) 0.0142(19) 0.0023(16)
C21 0.033(2) 0.026(2) 0.033(2) -0.0024(16) 0.0085(18) -0.0002(17)
C22 0.041(3) 0.032(2) 0.036(3) -0.0061(18) 0.003(2) 0.0071(19)
C23 0.046(3) 0.061(4) 0.033(3) -0.008(2) -0.003(2) 0.020(3)
C24 0.037(3) 0.054(3) 0.039(3) -0.007(2) -0.005(2) 0.013(2)
C25 0.043(3) 0.037(3) 0.050(3) -0.009(2) 0.004(2) 0.012(2)
C26 0.063(4) 0.063(4) 0.044(3) -0.021(3) -0.005(3) 0.036(3)
C27 0.053(3) 0.050(3) 0.030(2) -0.005(2) 0.018(2) -0.016(3)
C28 0.046(3) 0.044(3) 0.037(3) -0.004(2) 0.021(2) -0.012(2)
C29 0.052(3) 0.033(3) 0.049(3) -0.007(2) 0.022(3) -0.015(2)
C30 0.074(4) 0.048(3) 0.041(3) -0.013(2) 0.022(3) -0.035(3)
C31 0.026(2) 0.035(3) 0.031(4) -0.004(3) 0.006(3) -0.005(2)
C32 0.028(4) 0.045(5) 0.043(5) 0.007(4) 0.002(3) 0.009(3)
C33 0.033(4) 0.041(5) 0.050(5) -0.007(4) 0.003(4) 0.020(4)
C34 0.035(4) 0.035(4) 0.033(4) -0.002(3) 0.017(3) -0.001(3)
C31' 0.026(2) 0.035(3) 0.031(4) -0.004(3) 0.006(3) -0.005(2)
C32' 0.051(8) 0.041(7) 0.041(6) -0.004(5) 0.023(6) -0.032(6)
C33' 0.039(6) 0.039(6) 0.034(6) 0.008(5) 0.023(5) 0.000(5)
C34' 0.021(4) 0.024(4) 0.022(4) 0.001(3) 0.006(3) 0.006(3)

loop_
_atom_type_symbol
_atom_type_description
_atom_type_scat_dispersion_real
_atom_type_scat_dispersion_imag
_atom_type_scat_source
C C 0.0033 0.0016 'International Tables Vol C Tables 4.2.6.8 and 6.1.1.4'
H H 0.0000 0.0000 'International Tables Vol C Tables 4.2.6.8 and 6.1.1.4'
N N 0.0061 0.0033 'International Tables Vol C Tables 4.2.6.8 and 6.1.1.4'
O O 0.0106 0.0060 'International Tables Vol C Tables 4.2.6.8 and 6.1.1.4'
Mg Mg 0.0486 0.0363 'International Tables Vol C Tables 4.2.6.8 and 6.1.1.4'
Cl Cl 0.1484 0.1585 'International Tables Vol C Tables 4.2.6.8 and 6.1.1.4'

loop_
_geom_angle_atom_site_label_1
_geom_angle_atom_site_label_2
_geom_angle_atom_site_label_3
_geom_angle
_geom_angle_site_symmetry_1
_geom_angle_site_symmetry_3
_geom_angle_publ_flag
Mg2 Cl1 Mg1 80.09(5) . . ?
Mg1 Cl2 Mg2 80.12(5) . . ?
N2 Mg1 O2 93.52(15) . . ?
N2 Mg1 N1 78.93(16) . . ?
O2 Mg1 N1 94.34(14) . . ?
N2 Mg1 O1 95.73(15) . . ?
O2 Mg1 O1 168.87(14) . . ?
N1 Mg1 O1 93.51(15) . . ?
N2 Mg1 Cl2 104.04(12) . . ?
O2 Mg1 Cl2 91.84(10) . . ?
N1 Mg1 Cl2 172.97(13) . . ?
O1 Mg1 Cl2 79.92(10) . . ?
N2 Mg1 Cl1 169.03(13) . . ?
O2 Mg1 Cl1 92.36(10) . . ?
N1 Mg1 Cl1 91.40(11) . . ?
O1 Mg1 Cl1 79.56(9) . . ?
Cl2 Mg1 Cl1 85.01(5) . . ?
N2 Mg1 Mg2 132.38(13) . . ?
O2 Mg1 Mg2 122.02(11) . . ?
N1 Mg1 Mg2 123.34(12) . . ?
O1 Mg1 Mg2 46.85(9) . . ?
Cl2 Mg1 Mg2 50.02(4) . . ?
Cl1 Mg1 Mg2 49.84(4) . . ?
N4 Mg2 O3 93.34(15) . . ?
N4 Mg2 N3 78.98(16) . . ?
O3 Mg2 N3 94.59(15) . . ?
N4 Mg2 O1 95.84(15) . . ?
O3 Mg2 O1 168.57(14) . . ?
N3 Mg2 O1 93.84(15) . . ?
N4 Mg2 Cl1 104.14(13) . . ?
O3 Mg2 Cl1 91.72(10) . . ?
N3 Mg2 Cl1 172.79(13) . . ?
O1 Mg2 Cl1 79.45(10) . . ?
N4 Mg2 Cl2 168.88(13) . . ?
O3 Mg2 Cl2 92.59(10) . . ?
N3 Mg2 Cl2 91.17(12) . . ?
O1 Mg2 Cl2 79.52(9) . . ?
Cl1 Mg2 Cl2 85.06(5) . . ?
N4 Mg2 Mg1 132.43(13) . . ?
O3 Mg2 Mg1 122.13(11) . . ?
N3 Mg2 Mg1 123.09(12) . . ?
O1 Mg2 Mg1 46.46(9) . . ?
Cl1 Mg2 Mg1 50.07(4) . . ?
Cl2 Mg2 Mg1 49.87(4) . . ?
C34 O1 C31 106.6(10) . . ?
C31' O1 C34' 102.8(9) . . ?
C34 O1 Mg1 123.2(6) . . ?
C31' O1 Mg1 113.0(6) . . ?
C31 O1 Mg1 117.6(8) . . ?
C34' O1 Mg1 110.7(6) . . ?
C34 O1 Mg2 111.1(5) . . ?
C31' O1 Mg2 122.9(5) . . ?
C31 O1 Mg2 109.3(8) . . ?
C34' O1 Mg2 119.9(7) . . ?
Mg1 O1 Mg2 86.70(11) . . ?
C26 O2 C23 109.2(4) . . ?
C26 O2 Mg1 122.3(3) . . ?
C23 O2 Mg1 123.0(3) . . ?
C30 O3 C27 108.8(4) . . ?
C30 O3 Mg2 121.6(3) . . ?
C27 O3 Mg2 122.7(3) . . ?
C5 N1 C1 118.7(4) . . ?
C5 N1 Mg1 112.7(3) . . ?
C1 N1 Mg1 128.5(3) . . ?
C10 N2 C6 106.9(4) . . ?
C10 N2 Mg1 139.8(3) . . ?
C6 N2 Mg1 112.4(3) . . ?
C16 N3 C12 118.6(4) . . ?
C16 N3 Mg2 112.6(3) . . ?
C12 N3 Mg2 128.8(3) . . ?
C21 N4 C17 107.0(4) . . ?
C21 N4 Mg2 139.8(3) . . ?
C17 N4 Mg2 112.1(3) . . ?
C2 C1 N1 123.1(5) . . ?
C2 C1 H1 118.4 . . ?
N1 C1 H1 118.4 . . ?
C1 C2 C3 118.6(5) . . ?
C1 C2 H2 120.7 . . ?
C3 C2 H2 120.7 . . ?
C4 C3 C2 119.2(5) . . ?
C4 C3 H3 120.4 . . ?
C2 C3 H3 120.4 . . ?
C3 C4 C5 120.9(5) . . ?
C3 C4 H4 119.5 . . ?
C5 C4 H4 119.5 . . ?
N1 C5 C4 119.5(4) . . ?
N1 C5 C6 116.4(4) . . ?
C4 C5 C6 124.1(4) . . ?
C7 C6 N2 108.6(4) . . ?
C7 C6 C5 133.1(4) . . ?
N2 C6 C5 118.4(4) . . ?
C9 C7 C6 107.0(4) . . ?
C9 C7 C8 124.0(4) . . ?
C6 C7 C8 129.0(5) . . ?
C7 C8 H8A 109.5 . . ?
C7 C8 H8B 109.5 . . ?
H8A C8 H8B 109.5 . . ?
C7 C8 H8C 109.5 . . ?
H8A C8 H8C 109.5 . . ?
H8B C8 H8C 109.5 . . ?
C7 C9 C10 107.1(4) . . ?
C7 C9 H9 126.4 . . ?
C10 C9 H9 126.4 . . ?
N2 C10 C9 110.4(4) . . ?
N2 C10 C11 122.3(4) . . ?
C9 C10 C11 127.3(4) . . ?
C10 C11 H11A 109.5 . . ?
C10 C11 H11B 109.5 . . ?
H11A C11 H11B 109.5 . . ?
C10 C11 H11C 109.5 . . ?
H11A C11 H11C 109.5 . . ?
H11B C11 H11C 109.5 . . ?
C13 C12 N3 123.6(5) . . ?
C13 C12 H12 118.2 . . ?
N3 C12 H12 118.2 . . ?
C12 C13 C14 117.8(5) . . ?
C12 C13 H13 121.1 . . ?
C14 C13 H13 121.1 . . ?
C15 C14 C13 119.8(5) . . ?
C15 C14 H14 120.1 . . ?
C13 C14 H14 120.1 . . ?
C14 C15 C16 121.1(5) . . ?
C14 C15 H15 119.4 . . ?
C16 C15 H15 119.4 . . ?
N3 C16 C15 119.0(4) . . ?
N3 C16 C17 116.2(4) . . ?
C15 C16 C17 124.8(4) . . ?
C18 C17 C16 133.0(4) . . ?
C18 C17 N4 108.3(4) . . ?
C16 C17 N4 118.7(4) . . ?
C20 C18 C17 106.8(4) . . ?
C20 C18 C19 124.8(5) . . ?
C17 C18 C19 128.3(5) . . ?
C18 C19 H19A 109.5 . . ?
C18 C19 H19B 109.5 . . ?
H19A C19 H19B 109.5 . . ?
C18 C19 H19C 109.5 . . ?
H19A C19 H19C 109.5 . . ?
H19B C19 H19C 109.5 . . ?
C18 C20 C21 107.4(4) . . ?
C18 C20 H20 126.3 . . ?
C21 C20 H20 126.3 . . ?
N4 C21 C20 110.6(4) . . ?
N4 C21 C22 122.7(4) . . ?
C20 C21 C22 126.7(4) . . ?
C21 C22 H22A 109.5 . . ?
C21 C22 H22B 109.5 . . ?
H22A C22 H22B 109.5 . . ?
C21 C22 H22C 109.5 . . ?
H22A C22 H22C 109.5 . . ?
H22B C22 H22C 109.5 . . ?
O2 C23 C24 104.7(5) . . ?
O2 C23 H23A 110.8 . . ?
C24 C23 H23A 110.8 . . ?
O2 C23 H23B 110.8 . . ?
C24 C23 H23B 110.8 . . ?
H23A C23 H23B 108.9 . . ?
C25 C24 C23 102.5(5) . . ?
C25 C24 H24A 111.3 . . ?
C23 C24 H24A 111.3 . . ?
C25 C24 H24B 111.3 . . ?
C23 C24 H24B 111.3 . . ?
H24A C24 H24B 109.2 . . ?
C24 C25 C26 105.2(5) . . ?
C24 C25 H25A 110.7 . . ?
C26 C25 H25A 110.7 . . ?
C24 C25 H25B 110.7 . . ?
C26 C25 H25B 110.7 . . ?
H25A C25 H25B 108.8 . . ?
O2 C26 C25 106.9(5) . . ?
O2 C26 H26A 110.3 . . ?
C25 C26 H26A 110.3 . . ?
O2 C26 H26B 110.3 . . ?
C25 C26 H26B 110.3 . . ?
H26A C26 H26B 108.6 . . ?
O3 C27 C28 104.8(4) . . ?
O3 C27 H27A 110.8 . . ?
C28 C27 H27A 110.8 . . ?
O3 C27 H27B 110.8 . . ?
C28 C27 H27B 110.8 . . ?
H27A C27 H27B 108.9 . . ?
C27 C28 C29 102.0(4) . . ?
C27 C28 H28A 111.4 . . ?
C29 C28 H28A 111.4 . . ?
C27 C28 H28B 111.4 . . ?
C29 C28 H28B 111.4 . . ?
H28A C28 H28B 109.2 . . ?
C28 C29 C30 105.4(4) . . ?
C28 C29 H29A 110.7 . . ?
C30 C29 H29A 110.7 . . ?
C28 C29 H29B 110.7 . . ?
C30 C29 H29B 110.7 . . ?
H29A C29 H29B 108.8 . . ?
O3 C30 C29 106.2(4) . . ?
O3 C30 H30A 110.5 . . ?
C29 C30 H30A 110.5 . . ?
O3 C30 H30B 110.5 . . ?
C29 C30 H30B 110.5 . . ?
H30A C30 H30B 108.7 . . ?
O1 C31 C32 102.7(13) . . ?
O1 C31 H31A 111.2 . . ?
C32 C31 H31A 111.2 . . ?
O1 C31 H31B 111.2 . . ?
C32 C31 H31B 111.2 . . ?
H31A C31 H31B 109.1 . . ?
C31 C32 C33 109.9(9) . . ?
C31 C32 H32A 109.7 . . ?
C33 C32 H32A 109.7 . . ?
C31 C32 H32B 109.7 . . ?
C33 C32 H32B 109.7 . . ?
H32A C32 H32B 108.2 . . ?
C34 C33 C32 103.9(8) . . ?
C34 C33 H33 128.0 . . ?
C32 C33 H33 128.0 . . ?
C33 C34 O1 114.5(10) . . ?
C33 C34 H34 122.7 . . ?
O1 C34 H34 122.7 . . ?
C32' C31' O1 116.2(11) . . ?
C32' C31' H31' 121.9 . . ?
O1 C31' H31' 121.9 . . ?
C31' C32' C33' 102.7(10) . . ?
C31' C32' H32' 128.6 . . ?
C33' C32' H32' 128.6 . . ?
C34' C33' C32' 109.3(11) . . ?
C34' C33' H33' 125.4 . . ?
C32' C33' H33' 125.4 . . ?
C33' C34' O1 106.2(12) . . ?
C33' C34' H34' 126.9 . . ?
O1 C34' H34' 126.9 . . ?

loop_
_geom_bond_atom_site_label_1
_geom_bond_atom_site_label_2
_geom_bond_distance
_geom_bond_site_symmetry_2
_geom_bond_publ_flag
Cl1 Mg2 2.4874(17) . ?
Cl1 Mg1 2.4956(17) . ?
Cl2 Mg1 2.4881(17) . ?
Cl2 Mg2 2.4936(17) . ?
Mg1 N2 2.072(4) . ?
Mg1 O2 2.074(3) . ?
Mg1 N1 2.176(4) . ?
Mg1 O1 2.328(4) . ?
Mg1 Mg2 3.2060(19) . ?
Mg2 N4 2.069(4) . ?
Mg2 O3 2.077(3) . ?
Mg2 N3 2.174(4) . ?
Mg2 O1 2.343(4) . ?
O1 C34 1.449(14) . ?
O1 C31' 1.460(13) . ?
O1 C31 1.475(18) . ?
O1 C34' 1.501(18) . ?
O2 C26 1.430(6) . ?
O2 C23 1.438(6) . ?
O3 C30 1.434(6) . ?
O3 C27 1.444(6) . ?
N1 C5 1.351(6) . ?
N1 C1 1.374(6) . ?
N2 C10 1.343(6) . ?
N2 C6 1.419(6) . ?
N3 C16 1.358(6) . ?
N3 C12 1.379(6) . ?
N4 C21 1.343(6) . ?
N4 C17 1.420(6) . ?
C1 C2 1.363(7) . ?
C1 H1 0.9500 . ?
C2 C3 1.391(8) . ?
C2 H2 0.9500 . ?
C3 C4 1.363(7) . ?
C3 H3 0.9500 . ?
C4 C5 1.415(7) . ?
C4 H4 0.9500 . ?
C5 C6 1.426(6) . ?
C6 C7 1.405(6) . ?
C7 C9 1.393(7) . ?
C7 C8 1.512(7) . ?
C8 H8A 0.9800 . ?
C8 H8B 0.9800 . ?
C8 H8C 0.9800 . ?
C9 C10 1.412(7) . ?
C9 H9 0.9500 . ?
C10 C11 1.489(7) . ?
C11 H11A 0.9800 . ?
C11 H11B 0.9800 . ?
C11 H11C 0.9800 . ?
C12 C13 1.356(7) . ?
C12 H12 0.9500 . ?
C13 C14 1.392(8) . ?
C13 H13 0.9500 . ?
C14 C15 1.362(7) . ?
C14 H14 0.9500 . ?
C15 C16 1.408(6) . ?
C15 H15 0.9500 . ?
C16 C17 1.417(6) . ?
C17 C18 1.417(6) . ?
C18 C20 1.389(7) . ?
C18 C19 1.497(7) . ?
C19 H19A 0.9800 . ?
C19 H19B 0.9800 . ?
C19 H19C 0.9800 . ?
C20 C21 1.411(7) . ?
C20 H20 0.9500 . ?
C21 C22 1.485(7) . ?
C22 H22A 0.9800 . ?
C22 H22B 0.9800 . ?
C22 H22C 0.9800 . ?
C23 C24 1.518(8) . ?
C23 H23A 0.9900 . ?
C23 H23B 0.9900 . ?
C24 C25 1.506(8) . ?
C24 H24A 0.9900 . ?
C24 H24B 0.9900 . ?
C25 C26 1.511(8) . ?
C25 H25A 0.9900 . ?
C25 H25B 0.9900 . ?
C26 H26A 0.9900 . ?
C26 H26B 0.9900 . ?
C27 C28 1.505(8) . ?
C27 H27A 0.9900 . ?
C27 H27B 0.9900 . ?
C28 C29 1.518(8) . ?
C28 H28A 0.9900 . ?
C28 H28B 0.9900 . ?
C29 C30 1.522(8) . ?
C29 H29A 0.9900 . ?
C29 H29B 0.9900 . ?
C30 H30A 0.9900 . ?
C30 H30B 0.9900 . ?
C31 C32 1.49(2) . ?
C31 H31A 0.9900 . ?
C31 H31B 0.9900 . ?
C32 C33 1.518(14) . ?
C32 H32A 0.9900 . ?
C32 H32B 0.9900 . ?
C33 C34 1.330(17) . ?
C33 H33 0.9500 . ?
C34 H34 0.9500 . ?
C31' C32' 1.266(17) . ?
C31' H31' 0.9500 . ?
C32' C33' 1.581(19) . ?
C32' H32' 0.9500 . ?
C33' C34' 1.37(2) . ?
C33' H33' 0.9500 . ?
C34' H34' 0.9500 . ?

loop_
_geom_torsion_atom_site_label_1
_geom_torsion_atom_site_label_2
_geom_torsion_atom_site_label_3
_geom_torsion_atom_site_label_4
_geom_torsion
_geom_torsion_site_symmetry_1
_geom_torsion_site_symmetry_2
_geom_torsion_site_symmetry_3
_geom_torsion_site_symmetry_4
_geom_torsion_publ_flag
C5 N1 C1 C2 0.2(7) . . . . ?
Mg1 N1 C1 C2 176.5(4) . . . . ?
N1 C1 C2 C3 -1.6(8) . . . . ?
C1 C2 C3 C4 1.7(8) . . . . ?
C2 C3 C4 C5 -0.3(8) . . . . ?
C1 N1 C5 C4 1.2(6) . . . . ?
Mg1 N1 C5 C4 -175.7(3) . . . . ?
C1 N1 C5 C6 -176.7(4) . . . . ?
Mg1 N1 C5 C6 6.4(5) . . . . ?
C3 C4 C5 N1 -1.1(7) . . . . ?
C3 C4 C5 C6 176.6(5) . . . . ?
C10 N2 C6 C7 0.0(5) . . . . ?
Mg1 N2 C6 C7 171.3(3) . . . . ?
C10 N2 C6 C5 179.1(4) . . . . ?
Mg1 N2 C6 C5 -9.6(5) . . . . ?
N1 C5 C6 C7 -179.2(5) . . . . ?
C4 C5 C6 C7 3.0(8) . . . . ?
N1 C5 C6 N2 1.9(6) . . . . ?
C4 C5 C6 N2 -175.9(4) . . . . ?
N2 C6 C7 C9 0.5(5) . . . . ?
C5 C6 C7 C9 -178.4(5) . . . . ?
N2 C6 C7 C8 -176.6(5) . . . . ?
C5 C6 C7 C8 4.5(9) . . . . ?
C6 C7 C9 C10 -0.8(5) . . . . ?
C8 C7 C9 C10 176.5(5) . . . . ?
C6 N2 C10 C9 -0.5(5) . . . . ?
Mg1 N2 C10 C9 -168.0(4) . . . . ?
C6 N2 C10 C11 179.5(4) . . . . ?
Mg1 N2 C10 C11 11.9(8) . . . . ?
C7 C9 C10 N2 0.8(6) . . . . ?
C7 C9 C10 C11 -179.1(5) . . . . ?
C16 N3 C12 C13 -0.4(7) . . . . ?
Mg2 N3 C12 C13 176.3(4) . . . . ?
N3 C12 C13 C14 -1.2(8) . . . . ?
C12 C13 C14 C15 1.1(8) . . . . ?
C13 C14 C15 C16 0.6(8) . . . . ?
C12 N3 C16 C15 2.1(7) . . . . ?
Mg2 N3 C16 C15 -175.2(3) . . . . ?
C12 N3 C16 C17 -176.8(4) . . . . ?
Mg2 N3 C16 C17 5.9(5) . . . . ?
C14 C15 C16 N3 -2.2(7) . . . . ?
C14 C15 C16 C17 176.6(5) . . . . ?
N3 C16 C17 C18 -178.2(5) . . . . ?
C15 C16 C17 C18 2.9(8) . . . . ?
N3 C16 C17 N4 3.2(6) . . . . ?
C15 C16 C17 N4 -175.6(4) . . . . ?
C21 N4 C17 C18 -0.3(5) . . . . ?
Mg2 N4 C17 C18 170.1(3) . . . . ?
C21 N4 C17 C16 178.6(4) . . . . ?
Mg2 N4 C17 C16 -11.0(5) . . . . ?
C16 C17 C18 C20 -177.9(5) . . . . ?
N4 C17 C18 C20 0.7(5) . . . . ?
C16 C17 C18 C19 4.6(9) . . . . ?
N4 C17 C18 C19 -176.8(5) . . . . ?
C17 C18 C20 C21 -0.8(5) . . . . ?
C19 C18 C20 C21 176.7(5) . . . . ?
C17 N4 C21 C20 -0.3(5) . . . . ?
Mg2 N4 C21 C20 -166.4(4) . . . . ?
C17 N4 C21 C22 179.8(5) . . . . ?
Mg2 N4 C21 C22 13.6(8) . . . . ?
C18 C20 C21 N4 0.7(6) . . . . ?
C18 C20 C21 C22 -179.3(5) . . . . ?
C26 O2 C23 C24 -28.4(7) . . . . ?
Mg1 O2 C23 C24 177.4(4) . . . . ?
O2 C23 C24 C25 34.0(7) . . . . ?
C23 C24 C25 C26 -27.2(8) . . . . ?
C23 O2 C26 C25 10.9(8) . . . . ?
Mg1 O2 C26 C25 165.3(4) . . . . ?
C24 C25 C26 O2 11.1(8) . . . . ?
C30 O3 C27 C28 -31.7(6) . . . . ?
Mg2 O3 C27 C28 177.2(3) . . . . ?
O3 C27 C28 C29 35.8(6) . . . . ?
C27 C28 C29 C30 -27.3(7) . . . . ?
C27 O3 C30 C29 13.7(7) . . . . ?
Mg2 O3 C30 C29 165.3(4) . . . . ?
C28 C29 C30 O3 9.4(8) . . . . ?
C34 O1 C31 C32 -14.5(14) . . . . ?
Mg1 O1 C31 C32 -157.7(8) . . . . ?
Mg2 O1 C31 C32 105.7(10) . . . . ?
O1 C31 C32 C33 9.6(15) . . . . ?
C31 C32 C33 C34 -0.7(14) . . . . ?
C32 C33 C34 O1 -9.4(13) . . . . ?
C31 O1 C34 C33 16.0(14) . . . . ?
Mg1 O1 C34 C33 156.7(8) . . . . ?
Mg2 O1 C34 C33 -103.0(10) . . . . ?
C34' O1 C31' C32' 18.3(15) . . . . ?
Mg1 O1 C31' C32' -101.1(13) . . . . ?
Mg2 O1 C31' C32' 157.4(10) . . . . ?
O1 C31' C32' C33' -14.4(16) . . . . ?
C31' C32' C33' C34' 4.8(17) . . . . ?
C32' C33' C34' O1 5.7(15) . . . . ?
C31' O1 C34' C33' -13.0(13) . . . . ?
Mg1 O1 C34' C33' 108.0(10) . . . . ?
Mg2 O1 C34' C33' -153.6(8) . . . . ?
